data_7064072
loop_
_publ_author_name
'Prasannan, Dijo'
'Nemykin, Victor N.'

_publ_section_title
;
 Unexpected formation of \a-formylated BOPHY in the reaction with copper
 salts
;
_journal_issue 45
_journal_name_full 'New Journal of Chemistry'
_journal_page_first 19649
_journal_page_last 19655
_journal_paper_doi 10.1039/D5NJ02748A
_journal_volume 49
_journal_year 2025
_chemical_formula_moiety '2(C21 H19 B Br F2 N5)'
_chemical_formula_sum 'C42 H38 B2 Br2 F4 N10'
_chemical_formula_weight 940.26
_space_group_crystal_system triclinic
_space_group_IT_number 2
_space_group_name_Hall '-P 1'
_space_group_name_H-M_alt 'P -1'
_atom_sites_solution_hydrogens mixed
_atom_sites_solution_primary dual
_audit_creation_date 2025-05-22
_audit_creation_method
;
Olex2 1.5
(compiled 2024.02.16 svn.r378c4104 for OlexSys, GUI svn.r6928)
;
_audit_update_record
;
2025-06-16 deposited with the CCDC.	2025-10-16 downloaded from the CCDC.
;
_cell_angle_alpha 98.094(6)
_cell_angle_beta 93.490(6)
_cell_angle_gamma 118.563(5)
_cell_formula_units_Z 2
_cell_length_a 13.1933(14)
_cell_length_b 13.3860(13)
_cell_length_c 13.7640(14)
_cell_measurement_reflns_used 2537
_cell_measurement_temperature 100.00
_cell_measurement_theta_max 50.32
_cell_measurement_theta_min 5.19
_cell_volume 2090.6(4)
_computing_cell_refinement 'SAINT V8.40B (?, 2016)'
_computing_data_reduction 'SAINT V8.40B (?, 2016)'
_computing_molecular_graphics 'Olex2 1.5 (Dolomanov et al., 2009)'
_computing_publication_material 'Olex2 1.5 (Dolomanov et al., 2009)'
_computing_structure_refinement 'XL  (Sheldrick, 2008)'
_computing_structure_solution 'SHELXT 2018/2 (Sheldrick, 2018)'
_diffrn_ambient_temperature 100.00
_diffrn_detector 'Bruker APEX2 area detector'
_diffrn_detector_area_resol_mean 7.9
_diffrn_detector_type 'CCD area detector'
_diffrn_measured_fraction_theta_full 0.953
_diffrn_measured_fraction_theta_max 0.953
_diffrn_measurement_device 'three-circle diffractometer'
_diffrn_measurement_device_type 'Bruker SMART APEX2 area detector'
_diffrn_measurement_method '\w and \f scans'
_diffrn_radiation_monochromator 'mirror optics'
_diffrn_radiation_probe x-ray
_diffrn_radiation_type CuK\a
_diffrn_radiation_wavelength 1.54178
_diffrn_reflns_av_R_equivalents 0.0783
_diffrn_reflns_av_unetI/netI 0.1032
_diffrn_reflns_Laue_measured_fraction_full 0.953
_diffrn_reflns_Laue_measured_fraction_max 0.953
_diffrn_reflns_limit_h_max 13
_diffrn_reflns_limit_h_min -12
_diffrn_reflns_limit_k_max 13
_diffrn_reflns_limit_k_min -13
_diffrn_reflns_limit_l_max 13
_diffrn_reflns_limit_l_min -13
_diffrn_reflns_number 9642
_diffrn_reflns_point_group_measured_fraction_full 0.953
_diffrn_reflns_point_group_measured_fraction_max 0.953
_diffrn_reflns_theta_full 50.538
_diffrn_reflns_theta_max 50.538
_diffrn_reflns_theta_min 5.190
_diffrn_source 'microfocus sealed X-ray tube'
_diffrn_source_type 'Incoatec I\ms'
_exptl_absorpt_coefficient_mu 2.985
_exptl_absorpt_correction_T_max 0.7500
_exptl_absorpt_correction_T_min 0.4755
_exptl_absorpt_correction_type multi-scan
_exptl_absorpt_process_details
;
SADABS-2016/2 (Bruker,2016/2) was used for absorption correction.
wR2(int) was 0.1291 before and 0.0694 after correction.
The Ratio of minimum to maximum transmission is 0.6340.
The \l/2 correction factor is Not present.
;
_exptl_crystal_colour 'clear dark red'
_exptl_crystal_colour_lustre clear
_exptl_crystal_colour_modifier dark
_exptl_crystal_colour_primary red
_exptl_crystal_density_diffrn 1.494
_exptl_crystal_description block
_exptl_crystal_F_000 952
_exptl_crystal_size_max 0.204
_exptl_crystal_size_mid 0.034
_exptl_crystal_size_min 0.017
_refine_diff_density_max 1.086
_refine_diff_density_min -0.726
_refine_diff_density_rms 0.107
_refine_ls_extinction_method none
_refine_ls_goodness_of_fit_ref 1.092
_refine_ls_hydrogen_treatment mixed
_refine_ls_matrix_type full
_refine_ls_number_parameters 437
_refine_ls_number_reflns 4192
_refine_ls_number_restraints 0
_refine_ls_restrained_S_all 1.092
_refine_ls_R_factor_all 0.1330
_refine_ls_R_factor_gt 0.0957
_refine_ls_shift/su_max 0.000
_refine_ls_shift/su_mean 0.000
_refine_ls_structure_factor_coef Fsqd
_refine_ls_weighting_details 'w=1/[\s^2^(Fo^2^)+(0.0851P)^2^+15.7737P] where P=(Fo^2^+2Fc^2^)/3'
_refine_ls_weighting_scheme calc
_refine_ls_wR_factor_gt 0.2081
_refine_ls_wR_factor_ref 0.2286
_reflns_Friedel_coverage 0.000
_reflns_number_gt 3007
_reflns_number_total 4192
_reflns_threshold_expression 'I > 2\s(I)'
_cod_data_source_file d5nj02748a2.cif
_cod_data_source_block cu_dijo_bophy_alkyne_0m_a
_cod_depositor_comments 'Adding full bibliography for 7064069--7064073.cif.'
_cod_database_code 7064072
_shelx_shelxl_version_number 2018/3
_shelx_space_group_comment
;
The symmetry employed for this shelxl refinement is uniquely defined
by the following loop, which should always be used as a source of
symmetry information in preference to the above space-group names.
They are only intended as comments.
;
_shelx_estimated_absorpt_t_max 0.951
_shelx_estimated_absorpt_t_min 0.581
_olex2_refinement_description
;
1. Fixed Uiso
 At 1.2 times of:
  All C(H) groups, All N(H) groups
 At 1.5 times of:
  All C(H,H,H) groups
2. Uiso/Uaniso restraints and constraints
Uanis(C23) = Uanis(C1) = Uanis(C2) = Uanis(C4)
Uanis(C18) = Uanis(C7) = Uanis(C8) = Uanis(C9)
Uanis(C26) = Uanis(C12) = Uanis(C8) = Uanis(C15)
Uanis(C34) = Uanis(C30) = Uanis(C37) = Uanis(C38) = Uanis(C29)
Uanis(C17) = Uanis(C36)
Uanis(B2) = Uanis(B1)
Uanis(F5) = Uanis(F4) = Uanis(F2) = Uanis(F1)
Uanis(N7) = Uanis(N4) = Uanis(N3)
Uanis(N6) = Uanis(N4) = Uanis(N3) = Uanis(N2) = Uanis(N7) = Uanis(N8)
Uanis(Br2) = Uanis(Br4)
3. Others
 Sof(H38)=Sof(Br4)=1-FVAR(1)
 Sof(H34)=Sof(Br2)=FVAR(1)
 Sof(H11)=Sof(Br3)=1-FVAR(2)
 Sof(H17)=Sof(Br1)=FVAR(2)
4.a Aromatic/amide H refined with riding coordinates:
 C2(H2), C3(H3), C4(H4), C5(H5), C11(H11), C14(H14), C17(H17), C31(H31),
 C34(H34), C38(H38), N5(H5A), N10(H10)
4.b Idealised Me refined as rotating group:
 C13(H13A,H13B,H13C), C19(H19A,H19B,H19C), C20(H20A,H20B,H20C), C21(H21A,H21B,
 H21C), C39(H39A,H39B,H39C), C40(H40A,H40B,H40C), C41(H41A,H41B,H41C), C42(H42A,
 H42B,H42C)
;
_olex2_submission_special_instructions 'No special instructions were received'

loop_
_space_group_symop_operation_xyz
'x, y, z'
'-x, -y, -z'

loop_
_atom_site_label
_atom_site_type_symbol
_atom_site_fract_x
_atom_site_fract_y
_atom_site_fract_z
_atom_site_U_iso_or_equiv
_atom_site_adp_type
_atom_site_occupancy
_atom_site_site_symmetry_order
_atom_site_calc_flag
_atom_site_refinement_flags_posn
_atom_site_refinement_flags_adp
_atom_site_refinement_flags_occupancy
_atom_site_disorder_assembly
_atom_site_disorder_group
C1 C 0.0689(11) 0.4100(10) 0.6325(9) 0.0381(16) Uani 1 1 d . . . . .
C2 C 0.1493(11) 0.5268(10) 0.6591(9) 0.0381(16) Uani 1 1 d . . . . .
H2 H 0.229132 0.552152 0.680529 0.046 Uiso 1 1 calc R U . . .
C3 C 0.1116(11) 0.6048(11) 0.6540(9) 0.043(3) Uani 1 1 d . . . . .
H3 H 0.168250 0.684767 0.670149 0.052 Uiso 1 1 calc R U . . .
C4 C -0.0769(11) 0.4652(11) 0.6050(9) 0.0381(16) Uani 1 1 d . . . . .
H4 H -0.156291 0.443672 0.586547 0.046 Uiso 1 1 calc R U . . .
C5 C -0.0486(11) 0.3789(11) 0.6066(9) 0.045(3) Uani 1 1 d . . . . .
H5 H -0.107454 0.299696 0.590447 0.054 Uiso 1 1 calc R U . . .
C6 C 0.0995(10) 0.3198(11) 0.6383(8) 0.038(3) Uani 1 1 d . . . . .
C7 C 0.1247(10) 0.2442(11) 0.6373(9) 0.0354(12) Uani 1 1 d . . . . .
C8 C 0.1462(10) 0.1496(10) 0.6327(8) 0.0354(12) Uani 1 1 d . . . . .
C9 C 0.2595(10) 0.1669(10) 0.6389(9) 0.0354(12) Uani 1 1 d . . . . .
C10 C 0.3694(10) 0.2664(9) 0.6544(8) 0.032(3) Uani 1 1 d . . . . .
C11 C 0.4508(10) 0.2298(11) 0.6547(9) 0.043(3) Uani 1 1 d . . . . .
H11 H 0.533029 0.279046 0.664301 0.052 Uiso 0.174(4) 1 calc R U P A 1
C12 C 0.3926(10) 0.1072(10) 0.6383(9) 0.0354(12) Uani 1 1 d . . . . .
C13 C 0.3985(10) 0.3921(10) 0.6645(10) 0.044(3) Uani 1 1 d . . . . .
H13A H 0.383643 0.407397 0.599123 0.065 Uiso 1 1 calc R U . . .
H13B H 0.480948 0.443015 0.692264 0.065 Uiso 1 1 calc R U . . .
H13C H 0.349734 0.406906 0.708795 0.065 Uiso 1 1 calc R U . . .
C14 C -0.0367(10) -0.1513(10) 0.6116(8) 0.035(3) Uani 1 1 d . . . . .
H14 H -0.027175 -0.217673 0.607397 0.042 Uiso 1 1 calc R U . . .
C15 C -0.1489(10) -0.1706(10) 0.6105(9) 0.0354(12) Uani 1 1 d . . . . .
C16 C -0.2507(10) -0.2783(10) 0.6005(9) 0.039(3) Uani 1 1 d . . . . .
C17 C -0.3446(11) -0.2612(11) 0.6010(9) 0.039(2) Uani 1 1 d . . . . .
H17 H -0.423814 -0.320153 0.594581 0.047 Uiso 0.826(4) 1 calc R U P A 2
C18 C -0.3044(10) -0.1414(10) 0.6125(9) 0.0354(12) Uani 1 1 d . . . . .
C19 C 0.4392(10) 0.0259(11) 0.6279(9) 0.046(3) Uani 1 1 d . . . . .
H19A H 0.523540 0.069200 0.627338 0.069 Uiso 1 1 calc R U . . .
H19B H 0.401298 -0.030682 0.565661 0.069 Uiso 1 1 calc R U . . .
H19C H 0.423511 -0.014702 0.683828 0.069 Uiso 1 1 calc R U . . .
C20 C -0.2531(11) -0.3934(10) 0.5872(9) 0.045(3) Uani 1 1 d . . . . .
H20A H -0.241209 -0.414055 0.519276 0.067 Uiso 1 1 calc R U . . .
H20B H -0.328743 -0.453360 0.599309 0.067 Uiso 1 1 calc R U . . .
H20C H -0.190786 -0.387553 0.634257 0.067 Uiso 1 1 calc R U . . .
C21 C -0.3688(10) -0.0767(10) 0.6212(9) 0.040(3) Uani 1 1 d . . . . .
H21A H -0.443335 -0.120645 0.576772 0.060 Uiso 1 1 calc R U . . .
H21B H -0.322445 -0.001118 0.602930 0.060 Uiso 1 1 calc R U . . .
H21C H -0.383294 -0.065394 0.689816 0.060 Uiso 1 1 calc R U . . .
C22 C 1.3944(10) 1.0523(10) 0.8821(8) 0.034(3) Uani 1 1 d . . . . .
C23 C 1.5128(11) 1.1350(11) 0.8812(9) 0.0381(16) Uani 1 1 d . . . . .
H23 H 1.519(9) 1.217(10) 0.881(8) 0.046 Uiso 1 1 d . U . . .
C24 C 1.5896(11) 1.0951(12) 0.8728(9) 0.046(4) Uani 1 1 d . . . . .
H24 H 1.672(11) 1.163(10) 0.886(8) 0.055 Uiso 1 1 d . U . . .
C25 C 1.4535(12) 0.9107(11) 0.8703(10) 0.042(4) Uani 1 1 d . . . . .
H25 H 1.439(10) 0.840(11) 0.866(9) 0.050 Uiso 1 1 d . U . . .
C26 C 1.3667(11) 0.9385(11) 0.8761(9) 0.0354(12) Uani 1 1 d . . . . .
H26 H 1.288(9) 0.881(9) 0.882(7) 0.043 Uiso 1 1 d . U . . .
C27 C 1.3028(12) 1.0829(10) 0.8859(9) 0.039(3) Uani 1 1 d . . . . .
C28 C 1.2255(12) 1.1079(10) 0.8859(9) 0.040(3) Uani 1 1 d . . . . .
C29 C 1.1273(10) 1.1249(10) 0.8818(8) 0.0322(14) Uani 1 1 d . . . . .
C30 C 1.1422(10) 1.2382(9) 0.8846(8) 0.0322(14) Uani 1 1 d . . . . .
C31 C 0.8272(10) 0.9420(9) 0.8662(8) 0.034(3) Uani 1 1 d . . . . .
H31 H 0.759141 0.949688 0.865207 0.041 Uiso 1 1 calc R U . . .
C32 C 0.8097(10) 0.8285(11) 0.8616(8) 0.036(3) Uani 1 1 d . . . . .
C33 C 0.8408(11) 0.6785(11) 0.8598(9) 0.041(3) Uani 1 1 d . . . . .
C34 C 0.7229(10) 0.6373(10) 0.8499(8) 0.0322(14) Uani 1 1 d . . . . .
H34 H 0.665378 0.558098 0.842892 0.039 Uiso 0.927(2) 1 calc R U P B 2
C35 C 0.6995(10) 0.7288(10) 0.8517(8) 0.034(3) Uani 1 1 d . . . . .
C36 C 1.0825(11) 1.3672(11) 0.8858(9) 0.039(2) Uani 1 1 d . . . . .
C37 C 1.2427(10) 1.3458(9) 0.8982(8) 0.0322(14) Uani 1 1 d . . . . .
C38 C 1.2017(10) 1.4244(10) 0.8995(8) 0.0322(14) Uani 1 1 d . . . . .
H38 H 1.249684 1.506107 0.908609 0.039 Uiso 0.073(2) 1 calc R U P B 1
C39 C 0.9976(10) 1.4115(10) 0.8800(9) 0.043(3) Uani 1 1 d . . . . .
H39A H 0.958720 1.401720 0.939220 0.065 Uiso 1 1 calc R U . . .
H39B H 0.939132 1.367905 0.820716 0.065 Uiso 1 1 calc R U . . .
H39C H 1.039391 1.493923 0.876370 0.065 Uiso 1 1 calc R U . . .
C40 C 0.9115(11) 0.6180(11) 0.8596(8) 0.040(3) Uani 1 1 d . . . . .
H40A H 0.869908 0.546889 0.885963 0.060 Uiso 1 1 calc R U . . .
H40B H 0.987256 0.669187 0.901214 0.060 Uiso 1 1 calc R U . . .
H40C H 0.923662 0.598364 0.791612 0.060 Uiso 1 1 calc R U . . .
C41 C 0.5852(10) 0.7228(10) 0.8444(9) 0.045(3) Uani 1 1 d . . . . .
H41A H 0.575633 0.756129 0.908931 0.068 Uiso 1 1 calc R U . . .
H41B H 0.523553 0.641639 0.824685 0.068 Uiso 1 1 calc R U . . .
H41C H 0.580144 0.766522 0.794676 0.068 Uiso 1 1 calc R U . . .
C42 C 1.3683(9) 1.3763(10) 0.9121(9) 0.040(3) Uani 1 1 d . . . . .
H42A H 1.389501 1.366716 0.978209 0.061 Uiso 1 1 calc R U . . .
H42B H 1.417202 1.457021 0.905440 0.061 Uiso 1 1 calc R U . . .
H42C H 1.380288 1.325111 0.861593 0.061 Uiso 1 1 calc R U . . .
B1 B 0.1821(13) -0.0574(14) 0.6031(10) 0.046(3) Uani 1 1 d . . . . .
B2 B 0.9212(13) 1.1568(13) 0.8687(10) 0.046(3) Uani 1 1 d . . . . .
Br1 Br 0.61372(13) 0.31895(13) 0.67548(13) 0.0459(7) Uani 0.826(4) 1 d . . P A 2
Br2 Br 1.29145(12) 1.58827(12) 0.92615(11) 0.0465(6) Uani 0.927(2) 1 d . . P B 2
F1 F 0.1710(6) -0.1053(6) 0.5116(6) 0.0547(11) Uani 1 1 d . . . . .
F2 F 0.1881(6) -0.1190(6) 0.6716(6) 0.0547(11) Uani 1 1 d . . . . .
F4 F 0.8547(6) 1.1428(6) 0.7888(6) 0.0547(11) Uani 1 1 d . . . . .
F5 F 0.8690(6) 1.1722(6) 0.9519(6) 0.0547(11) Uani 1 1 d . . . . .
N1 N 0.0017(9) 0.5773(9) 0.6281(7) 0.040(3) Uani 1 1 d . . . . .
N2 N 0.2781(8) 0.0720(8) 0.6299(7) 0.0353(11) Uani 1 1 d . . . . .
N3 N 0.0609(8) -0.0496(8) 0.6179(7) 0.0353(11) Uani 1 1 d . . . . .
N4 N 0.0487(8) 0.0485(8) 0.6232(7) 0.0353(11) Uani 1 1 d . . . . .
N5 N -0.1866(8) -0.0888(8) 0.6190(6) 0.035(2) Uani 1 1 d . . . . .
H5A H -0.140259 -0.013350 0.627413 0.042 Uiso 1 1 calc R U . . .
N6 N 1.5640(9) 0.9846(9) 0.8684(7) 0.0353(11) Uani 1 1 d . . . . .
N7 N 1.0285(8) 1.0289(8) 0.8762(7) 0.0353(11) Uani 1 1 d . . . . .
N8 N 0.9286(8) 1.0402(8) 0.8717(7) 0.0353(11) Uani 1 1 d . . . . .
N9 N 1.0456(7) 1.2523(7) 0.8782(7) 0.030(2) Uani 1 1 d . . . . .
N10 N 0.8942(9) 0.7967(9) 0.8653(7) 0.038(3) Uani 1 1 d . . . . .
H10 H 0.969799 0.843857 0.870407 0.045 Uiso 1 1 calc R U . . .
Br3 Br -0.4976(6) -0.3522(6) 0.5792(5) 0.037(3) Uani 0.174(4) 1 d . . P A 1
Br4 Br 0.6555(16) 0.4964(15) 0.8407(14) 0.0465(6) Uani 0.073(2) 1 d . . P B 1

loop_
_atom_site_aniso_label
_atom_site_aniso_U_11
_atom_site_aniso_U_22
_atom_site_aniso_U_33
_atom_site_aniso_U_23
_atom_site_aniso_U_13
_atom_site_aniso_U_12
C1 0.045(4) 0.041(4) 0.045(4) 0.002(3) 0.008(3) 0.034(3)
C2 0.045(4) 0.041(4) 0.045(4) 0.002(3) 0.008(3) 0.034(3)
C3 0.050(9) 0.040(8) 0.048(9) 0.012(7) 0.012(7) 0.027(7)
C4 0.045(4) 0.041(4) 0.045(4) 0.002(3) 0.008(3) 0.034(3)
C5 0.060(9) 0.041(8) 0.041(8) 0.006(7) 0.021(7) 0.030(7)
C6 0.040(8) 0.050(8) 0.027(7) -0.005(6) 0.004(6) 0.028(7)
C7 0.041(3) 0.036(3) 0.040(3) 0.003(2) 0.011(2) 0.029(3)
C8 0.041(3) 0.036(3) 0.040(3) 0.003(2) 0.011(2) 0.029(3)
C9 0.041(3) 0.036(3) 0.040(3) 0.003(2) 0.011(2) 0.029(3)
C10 0.047(8) 0.026(7) 0.037(8) 0.012(6) 0.017(6) 0.027(7)
C11 0.034(7) 0.052(9) 0.046(8) 0.003(7) -0.002(6) 0.026(7)
C12 0.041(3) 0.036(3) 0.040(3) 0.003(2) 0.011(2) 0.029(3)
C13 0.028(7) 0.037(8) 0.069(10) 0.016(7) 0.007(6) 0.018(6)
C14 0.042(8) 0.031(7) 0.037(8) 0.004(6) 0.004(6) 0.024(6)
C15 0.041(3) 0.036(3) 0.040(3) 0.003(2) 0.011(2) 0.029(3)
C16 0.044(8) 0.041(8) 0.042(8) 0.003(7) 0.006(6) 0.031(7)
C17 0.051(6) 0.043(6) 0.039(6) 0.006(5) -0.001(4) 0.037(5)
C18 0.041(3) 0.036(3) 0.040(3) 0.003(2) 0.011(2) 0.029(3)
C19 0.041(8) 0.059(9) 0.043(8) -0.005(7) 0.001(6) 0.033(7)
C20 0.050(8) 0.039(8) 0.049(9) -0.004(7) -0.003(7) 0.029(7)
C21 0.047(8) 0.046(8) 0.033(8) -0.003(6) 0.003(6) 0.032(7)
C22 0.046(8) 0.037(8) 0.030(7) -0.008(6) -0.003(6) 0.033(7)
C23 0.045(4) 0.041(4) 0.045(4) 0.002(3) 0.008(3) 0.034(3)
C24 0.031(8) 0.060(10) 0.045(9) -0.001(7) -0.011(6) 0.027(7)
C25 0.065(10) 0.031(8) 0.049(9) 0.013(7) 0.016(7) 0.036(8)
C26 0.041(3) 0.036(3) 0.040(3) 0.003(2) 0.011(2) 0.029(3)
C27 0.057(9) 0.034(8) 0.026(8) 0.002(6) 0.004(7) 0.025(7)
C28 0.062(9) 0.031(8) 0.036(8) 0.007(6) 0.009(7) 0.030(7)
C29 0.041(3) 0.028(3) 0.038(3) 0.002(3) 0.005(3) 0.026(3)
C30 0.041(3) 0.028(3) 0.038(3) 0.002(3) 0.005(3) 0.026(3)
C31 0.035(7) 0.026(7) 0.038(8) 0.002(6) 0.002(6) 0.014(6)
C32 0.033(8) 0.045(9) 0.030(7) 0.004(6) 0.000(6) 0.020(7)
C33 0.055(9) 0.038(9) 0.034(8) 0.004(7) 0.002(6) 0.028(7)
C34 0.041(3) 0.028(3) 0.038(3) 0.002(3) 0.005(3) 0.026(3)
C35 0.036(8) 0.044(8) 0.038(8) 0.012(6) 0.011(6) 0.032(7)
C36 0.051(6) 0.043(6) 0.039(6) 0.006(5) -0.001(4) 0.037(5)
C37 0.041(3) 0.028(3) 0.038(3) 0.002(3) 0.005(3) 0.026(3)
C38 0.041(3) 0.028(3) 0.038(3) 0.002(3) 0.005(3) 0.026(3)
C39 0.042(8) 0.043(8) 0.045(8) 0.015(7) 0.013(6) 0.019(7)
C40 0.058(8) 0.050(8) 0.026(7) 0.000(6) -0.006(6) 0.042(7)
C41 0.052(9) 0.036(8) 0.050(9) 0.003(7) 0.006(7) 0.025(7)
C42 0.038(7) 0.035(7) 0.056(9) 0.005(7) 0.010(6) 0.025(6)
B1 0.048(7) 0.052(7) 0.012(5) -0.004(5) -0.004(5) 0.010(6)
B2 0.048(7) 0.052(7) 0.012(5) -0.004(5) -0.004(5) 0.010(6)
Br1 0.0368(10) 0.0345(11) 0.0721(14) 0.0174(9) 0.0112(8) 0.0197(8)
Br2 0.0473(10) 0.0276(9) 0.0621(11) 0.0068(7) 0.0109(8) 0.0167(7)
F1 0.046(2) 0.040(2) 0.088(3) 0.012(2) 0.0121(19) 0.0290(18)
F2 0.046(2) 0.040(2) 0.088(3) 0.012(2) 0.0121(19) 0.0290(18)
F4 0.046(2) 0.040(2) 0.088(3) 0.012(2) 0.0121(19) 0.0290(18)
F5 0.046(2) 0.040(2) 0.088(3) 0.012(2) 0.0121(19) 0.0290(18)
N1 0.052(7) 0.040(7) 0.042(7) 0.006(5) 0.015(5) 0.033(6)
N2 0.043(3) 0.040(3) 0.039(3) 0.006(2) 0.005(2) 0.033(2)
N3 0.043(3) 0.040(3) 0.039(3) 0.006(2) 0.005(2) 0.033(2)
N4 0.043(3) 0.040(3) 0.039(3) 0.006(2) 0.005(2) 0.033(2)
N5 0.044(6) 0.034(6) 0.035(6) -0.001(5) 0.003(5) 0.029(5)
N6 0.043(3) 0.040(3) 0.039(3) 0.006(2) 0.005(2) 0.033(2)
N7 0.043(3) 0.040(3) 0.039(3) 0.006(2) 0.005(2) 0.033(2)
N8 0.043(3) 0.040(3) 0.039(3) 0.006(2) 0.005(2) 0.033(2)
N9 0.027(5) 0.017(5) 0.048(6) 0.002(5) 0.006(5) 0.013(5)
N10 0.045(6) 0.044(7) 0.046(7) 0.014(5) 0.012(5) 0.037(6)
Br3 0.036(5) 0.027(5) 0.048(5) 0.011(4) 0.009(4) 0.015(4)
Br4 0.0473(10) 0.0276(9) 0.0621(11) 0.0068(7) 0.0109(8) 0.0167(7)

loop_
_atom_type_symbol
_atom_type_description
_atom_type_scat_dispersion_real
_atom_type_scat_dispersion_imag
_atom_type_scat_source
C C 0.0181 0.0091 'International Tables Vol C Tables 4.2.6.8 and 6.1.1.4'
H H 0.0000 0.0000 'International Tables Vol C Tables 4.2.6.8 and 6.1.1.4'
B B 0.0090 0.0039 'International Tables Vol C Tables 4.2.6.8 and 6.1.1.4'
Br Br -0.6763 1.2805 'International Tables Vol C Tables 4.2.6.8 and 6.1.1.4'
F F 0.0727 0.0534 'International Tables Vol C Tables 4.2.6.8 and 6.1.1.4'
N N 0.0311 0.0180 'International Tables Vol C Tables 4.2.6.8 and 6.1.1.4'

loop_
_exptl_crystal_face_index_h
_exptl_crystal_face_index_k
_exptl_crystal_face_index_l
_exptl_crystal_face_perp_dist
-1.00 0.00 1.00 0.0350
-1.00 1.00 1.00 0.0320
-1.00 -1.00 0.00 0.0030
-1.00 1.00 0.00 0.0160
0.00 0.00 -1.00 0.0980
1.00 1.00 0.00 0.0050
1.00 -1.00 0.00 0.0050

loop_
_geom_angle_atom_site_label_1
_geom_angle_atom_site_label_2
_geom_angle_atom_site_label_3
_geom_angle
_geom_angle_site_symmetry_1
_geom_angle_site_symmetry_3
_geom_angle_publ_flag
C2 C1 C5 117.6(11) . . ?
C2 C1 C6 122.8(11) . . ?
C5 C1 C6 119.5(11) . . ?
C1 C2 H2 120.8 . . ?
C3 C2 C1 118.4(12) . . ?
C3 C2 H2 120.8 . . ?
C2 C3 H3 117.6 . . ?
N1 C3 C2 124.9(12) . . ?
N1 C3 H3 117.6 . . ?
C5 C4 H4 118.5 . . ?
N1 C4 H4 118.5 . . ?
N1 C4 C5 123.0(12) . . ?
C1 C5 H5 120.6 . . ?
C4 C5 C1 118.9(12) . . ?
C4 C5 H5 120.6 . . ?
C7 C6 C1 176.3(12) . . ?
C6 C7 C8 175.9(13) . . ?
C9 C8 C7 121.1(11) . . ?
N4 C8 C7 112.5(10) . . ?
N4 C8 C9 126.4(11) . . ?
C8 C9 C10 133.1(11) . . ?
C8 C9 N2 120.0(10) . . ?
N2 C9 C10 107.0(9) . . ?
C9 C10 C13 128.5(10) . . ?
C11 C10 C9 106.9(10) . . ?
C11 C10 C13 124.5(11) . . ?
C10 C11 H11 125.4 . . ?
C10 C11 C12 109.2(11) . . ?
C10 C11 Br1 128.8(10) . . ?
C12 C11 H11 125.4 . . ?
C12 C11 Br1 121.9(9) . . ?
C11 C12 C19 130.6(11) . . ?
N2 C12 C11 106.3(10) . . ?
N2 C12 C19 123.1(11) . . ?
C10 C13 H13A 109.5 . . ?
C10 C13 H13B 109.5 . . ?
C10 C13 H13C 109.5 . . ?
H13A C13 H13B 109.5 . . ?
H13A C13 H13C 109.5 . . ?
H13B C13 H13C 109.5 . . ?
C15 C14 H14 116.2 . . ?
N3 C14 H14 116.2 . . ?
N3 C14 C15 127.5(11) . . ?
C14 C15 C16 126.8(11) . . ?
C14 C15 N5 128.0(11) . . ?
N5 C15 C16 105.3(10) . . ?
C15 C16 C20 124.3(10) . . ?
C17 C16 C15 109.0(11) . . ?
C17 C16 C20 126.7(11) . . ?
C16 C17 H17 125.8 . . ?
C16 C17 C18 108.4(11) . . ?
C16 C17 Br3 135.2(10) . . ?
C18 C17 H17 125.8 . . ?
C18 C17 Br3 116.0(9) . . ?
C17 C18 C21 130.5(11) . . ?
N5 C18 C17 106.6(10) . . ?
N5 C18 C21 122.9(10) . . ?
C12 C19 H19A 109.5 . . ?
C12 C19 H19B 109.5 . . ?
C12 C19 H19C 109.5 . . ?
H19A C19 H19B 109.5 . . ?
H19A C19 H19C 109.5 . . ?
H19B C19 H19C 109.5 . . ?
C16 C20 H20A 109.5 . . ?
C16 C20 H20B 109.5 . . ?
C16 C20 H20C 109.5 . . ?
H20A C20 H20B 109.5 . . ?
H20A C20 H20C 109.5 . . ?
H20B C20 H20C 109.5 . . ?
C18 C21 H21A 109.5 . . ?
C18 C21 H21B 109.5 . . ?
C18 C21 H21C 109.5 . . ?
H21A C21 H21B 109.5 . . ?
H21A C21 H21C 109.5 . . ?
H21B C21 H21C 109.5 . . ?
C23 C22 C27 122.7(11) . . ?
C26 C22 C23 117.7(11) . . ?
C26 C22 C27 119.6(11) . . ?
C22 C23 H23 109(6) . . ?
C24 C23 C22 117.3(12) . . ?
C24 C23 H23 134(6) . . ?
C23 C24 H24 110(7) . . ?
N6 C24 C23 125.5(12) . . ?
N6 C24 H24 124(7) . . ?
C26 C25 H25 121(8) . . ?
N6 C25 H25 113(8) . . ?
N6 C25 C26 125.3(12) . . ?
C22 C26 H26 120(6) . . ?
C25 C26 C22 118.9(12) . . ?
C25 C26 H26 121(6) . . ?
C28 C27 C22 178.0(13) . . ?
C27 C28 C29 174.1(13) . . ?
C28 C29 C30 120.3(10) . . ?
N7 C29 C28 113.1(10) . . ?
N7 C29 C30 126.6(10) . . ?
C37 C30 C29 131.0(10) . . ?
N9 C30 C29 119.3(10) . . ?
N9 C30 C37 109.6(9) . . ?
C32 C31 H31 116.2 . . ?
N8 C31 H31 116.2 . . ?
N8 C31 C32 127.6(11) . . ?
C35 C32 C31 124.2(11) . . ?
N10 C32 C31 126.8(11) . . ?
N10 C32 C35 109.0(10) . . ?
C34 C33 C40 131.8(11) . . ?
C34 C33 N10 107.4(10) . . ?
N10 C33 C40 120.6(11) . . ?
C33 C34 H34 124.9 . . ?
C33 C34 C35 110.1(10) . . ?
C33 C34 Br4 109.2(11) . . ?
C35 C34 H34 124.9 . . ?
C35 C34 Br4 140.7(12) . . ?
C32 C35 C41 127.4(11) . . ?
C34 C35 C32 104.9(10) . . ?
C34 C35 C41 127.7(11) . . ?
C38 C36 C39 131.0(11) . . ?
N9 C36 C38 107.6(10) . . ?
N9 C36 C39 121.4(11) . . ?
C30 C37 C38 104.4(10) . . ?
C30 C37 C42 129.9(10) . . ?
C38 C37 C42 125.7(10) . . ?
C36 C38 C37 110.3(10) . . ?
C36 C38 H38 124.9 . . ?
C36 C38 Br2 122.3(9) . . ?
C37 C38 H38 124.9 . . ?
C37 C38 Br2 127.2(9) . . ?
C36 C39 H39A 109.5 . . ?
C36 C39 H39B 109.5 . . ?
C36 C39 H39C 109.5 . . ?
H39A C39 H39B 109.5 . . ?
H39A C39 H39C 109.5 . . ?
H39B C39 H39C 109.5 . . ?
C33 C40 H40A 109.5 . . ?
C33 C40 H40B 109.5 . . ?
C33 C40 H40C 109.5 . . ?
H40A C40 H40B 109.5 . . ?
H40A C40 H40C 109.5 . . ?
H40B C40 H40C 109.5 . . ?
C35 C41 H41A 109.5 . . ?
C35 C41 H41B 109.5 . . ?
C35 C41 H41C 109.5 . . ?
H41A C41 H41B 109.5 . . ?
H41A C41 H41C 109.5 . . ?
H41B C41 H41C 109.5 . . ?
C37 C42 H42A 109.5 . . ?
C37 C42 H42B 109.5 . . ?
C37 C42 H42C 109.5 . . ?
H42A C42 H42B 109.5 . . ?
H42A C42 H42C 109.5 . . ?
H42B C42 H42C 109.5 . . ?
F1 B1 F2 115.1(14) . . ?
F1 B1 N2 113.8(11) . . ?
F1 B1 N3 107.6(10) . . ?
F2 B1 N2 112.5(10) . . ?
F2 B1 N3 104.1(10) . . ?
N2 B1 N3 102.1(11) . . ?
F4 B2 F5 108.9(13) . . ?
F4 B2 N8 110.0(11) . . ?
F4 B2 N9 114.9(11) . . ?
F5 B2 N8 105.8(10) . . ?
F5 B2 N9 111.4(10) . . ?
N9 B2 N8 105.5(11) . . ?
C3 N1 C4 117.1(10) . . ?
C9 N2 B1 125.9(10) . . ?
C12 N2 C9 110.6(9) . . ?
C12 N2 B1 123.3(10) . . ?
C14 N3 B1 115.6(10) . . ?
C14 N3 N4 117.1(9) . . ?
N4 N3 B1 126.8(9) . . ?
C8 N4 N3 116.8(9) . . ?
C15 N5 H5A 124.6 . . ?
C18 N5 C15 110.7(9) . . ?
C18 N5 H5A 124.6 . . ?
C25 N6 C24 115.3(10) . . ?
C29 N7 N8 115.7(9) . . ?
C31 N8 B2 116.7(9) . . ?
C31 N8 N7 115.9(9) . . ?
N7 N8 B2 127.4(9) . . ?
C30 N9 B2 125.4(10) . . ?
C36 N9 C30 108.1(9) . . ?
C36 N9 B2 126.4(11) . . ?
C32 N10 C33 108.5(10) . . ?
C32 N10 H10 125.8 . . ?
C33 N10 H10 125.8 . . ?

loop_
_geom_bond_atom_site_label_1
_geom_bond_atom_site_label_2
_geom_bond_distance
_geom_bond_site_symmetry_2
_geom_bond_publ_flag
C1 C2 1.382(16) . ?
C1 C5 1.407(16) . ?
C1 C6 1.456(17) . ?
C2 H2 0.9500 . ?
C2 C3 1.363(15) . ?
C3 H3 0.9500 . ?
C3 N1 1.324(15) . ?
C4 H4 0.9500 . ?
C4 C5 1.376(16) . ?
C4 N1 1.329(15) . ?
C5 H5 0.9500 . ?
C6 C7 1.205(15) . ?
C7 C8 1.418(16) . ?
C8 C9 1.394(15) . ?
C8 N4 1.330(14) . ?
C9 C10 1.399(16) . ?
C9 N2 1.396(14) . ?
C10 C11 1.378(16) . ?
C10 C13 1.518(15) . ?
C11 H11 0.9500 . ?
C11 C12 1.416(16) . ?
C11 Br1 1.871(12) . ?
C12 C19 1.479(16) . ?
C12 N2 1.342(14) . ?
C13 H13A 0.9800 . ?
C13 H13B 0.9800 . ?
C13 H13C 0.9800 . ?
C14 H14 0.9500 . ?
C14 C15 1.375(15) . ?
C14 N3 1.340(14) . ?
C15 C16 1.404(16) . ?
C15 N5 1.398(14) . ?
C16 C17 1.364(16) . ?
C16 C20 1.512(16) . ?
C17 H17 0.9500 . ?
C17 C18 1.408(16) . ?
C17 Br3 1.766(14) . ?
C18 C21 1.474(15) . ?
C18 N5 1.356(14) . ?
C19 H19A 0.9800 . ?
C19 H19B 0.9800 . ?
C19 H19C 0.9800 . ?
C20 H20A 0.9800 . ?
C20 H20B 0.9800 . ?
C20 H20C 0.9800 . ?
C21 H21A 0.9800 . ?
C21 H21B 0.9800 . ?
C21 H21C 0.9800 . ?
C22 C23 1.421(16) . ?
C22 C26 1.374(16) . ?
C22 C27 1.451(18) . ?
C23 H23 1.06(11) . ?
C23 C24 1.357(17) . ?
C24 H24 1.01(12) . ?
C24 N6 1.342(15) . ?
C25 H25 0.86(12) . ?
C25 C26 1.365(17) . ?
C25 N6 1.319(15) . ?
C26 H26 0.97(11) . ?
C27 C28 1.217(16) . ?
C28 C29 1.417(18) . ?
C29 C30 1.427(15) . ?
C29 N7 1.309(14) . ?
C30 C37 1.391(15) . ?
C30 N9 1.374(13) . ?
C31 H31 0.9500 . ?
C31 C32 1.415(16) . ?
C31 N8 1.342(13) . ?
C32 C35 1.408(16) . ?
C32 N10 1.372(14) . ?
C33 C34 1.370(16) . ?
C33 C40 1.499(16) . ?
C33 N10 1.379(14) . ?
C34 H34 0.9500 . ?
C34 C35 1.397(15) . ?
C34 Br4 1.64(2) . ?
C35 C41 1.466(15) . ?
C36 C38 1.365(16) . ?
C36 C39 1.501(16) . ?
C36 N9 1.358(14) . ?
C37 C38 1.392(15) . ?
C37 C42 1.497(15) . ?
C38 H38 0.9500 . ?
C38 Br2 1.893(11) . ?
C39 H39A 0.9800 . ?
C39 H39B 0.9800 . ?
C39 H39C 0.9800 . ?
C40 H40A 0.9800 . ?
C40 H40B 0.9800 . ?
C40 H40C 0.9800 . ?
C41 H41A 0.9800 . ?
C41 H41B 0.9800 . ?
C41 H41C 0.9800 . ?
C42 H42A 0.9800 . ?
C42 H42B 0.9800 . ?
C42 H42C 0.9800 . ?
B1 F1 1.296(15) . ?
B1 F2 1.360(16) . ?
B1 N2 1.551(17) . ?
B1 N3 1.674(19) . ?
B2 F4 1.297(15) . ?
B2 F5 1.411(16) . ?
B2 N8 1.615(19) . ?
B2 N9 1.506(17) . ?
N3 N4 1.390(12) . ?
N5 H5A 0.8800 . ?
N7 N8 1.396(12) . ?
N10 H10 0.8800 . ?

loop_
_geom_torsion_atom_site_label_1
_geom_torsion_atom_site_label_2
_geom_torsion_atom_site_label_3
_geom_torsion_atom_site_label_4
_geom_torsion
_geom_torsion_site_symmetry_1
_geom_torsion_site_symmetry_2
_geom_torsion_site_symmetry_3
_geom_torsion_site_symmetry_4
_geom_torsion_publ_flag
C1 C2 C3 N1 2.3(19) . . . . ?
C2 C1 C5 C4 2.6(17) . . . . ?
C2 C3 N1 C4 -0.4(18) . . . . ?
C5 C1 C2 C3 -3.3(17) . . . . ?
C5 C4 N1 C3 -0.3(17) . . . . ?
C6 C1 C2 C3 -178.0(11) . . . . ?
C6 C1 C5 C4 177.6(11) . . . . ?
C7 C8 C9 C10 3(2) . . . . ?
C7 C8 C9 N2 -177.3(10) . . . . ?
C7 C8 N4 N3 179.9(9) . . . . ?
C8 C9 C10 C11 179.2(13) . . . . ?
C8 C9 C10 C13 -3(2) . . . . ?
C8 C9 N2 C12 -179.9(11) . . . . ?
C8 C9 N2 B1 6.0(17) . . . . ?
C9 C8 N4 N3 -0.9(17) . . . . ?
C9 C10 C11 C12 0.7(14) . . . . ?
C9 C10 C11 Br1 -177.9(9) . . . . ?
C10 C9 N2 C12 -0.4(13) . . . . ?
C10 C9 N2 B1 -174.4(10) . . . . ?
C10 C11 C12 C19 177.2(12) . . . . ?
C10 C11 C12 N2 -0.9(14) . . . . ?
C11 C12 N2 C9 0.7(13) . . . . ?
C11 C12 N2 B1 175.0(10) . . . . ?
C13 C10 C11 C12 -176.8(11) . . . . ?
C13 C10 C11 Br1 4.6(18) . . . . ?
C14 C15 C16 C17 -178.8(12) . . . . ?
C14 C15 C16 C20 -1(2) . . . . ?
C14 C15 N5 C18 178.7(12) . . . . ?
C14 N3 N4 C8 177.9(10) . . . . ?
C15 C14 N3 B1 -172.7(11) . . . . ?
C15 C14 N3 N4 -0.5(17) . . . . ?
C15 C16 C17 C18 -0.7(14) . . . . ?
C15 C16 C17 Br3 172.0(11) . . . . ?
C16 C15 N5 C18 -1.3(13) . . . . ?
C16 C17 C18 C21 -177.5(12) . . . . ?
C16 C17 C18 N5 -0.1(13) . . . . ?
C17 C18 N5 C15 0.9(13) . . . . ?
C19 C12 N2 C9 -177.5(11) . . . . ?
C19 C12 N2 B1 -3.3(17) . . . . ?
C20 C16 C17 C18 -178.2(11) . . . . ?
C20 C16 C17 Br3 -5(2) . . . . ?
C21 C18 N5 C15 178.5(10) . . . . ?
C22 C23 C24 N6 -2.2(19) . . . . ?
C23 C22 C26 C25 0.5(17) . . . . ?
C23 C24 N6 C25 1.6(19) . . . . ?
C26 C22 C23 C24 1.0(17) . . . . ?
C26 C25 N6 C24 0.1(19) . . . . ?
C27 C22 C23 C24 -177.0(11) . . . . ?
C27 C22 C26 C25 178.5(11) . . . . ?
C28 C29 C30 C37 -5.2(19) . . . . ?
C28 C29 C30 N9 178.5(10) . . . . ?
C28 C29 N7 N8 -179.8(9) . . . . ?
C29 C30 C37 C38 -176.6(12) . . . . ?
C29 C30 C37 C42 2(2) . . . . ?
C29 C30 N9 C36 178.0(10) . . . . ?
C29 C30 N9 B2 0.4(17) . . . . ?
C29 N7 N8 C31 -179.9(10) . . . . ?
C29 N7 N8 B2 2.2(15) . . . . ?
C30 C29 N7 N8 0.7(17) . . . . ?
C30 C37 C38 C36 -1.0(13) . . . . ?
C30 C37 C38 Br2 174.4(8) . . . . ?
C31 C32 C35 C34 179.8(11) . . . . ?
C31 C32 C35 C41 0.0(19) . . . . ?
C31 C32 N10 C33 179.3(11) . . . . ?
C32 C31 N8 B2 176.1(11) . . . . ?
C32 C31 N8 N7 -2.0(16) . . . . ?
C33 C34 C35 C32 1.0(13) . . . . ?
C33 C34 C35 C41 -179.3(11) . . . . ?
C34 C33 N10 C32 1.6(13) . . . . ?
C35 C32 N10 C33 -1.0(13) . . . . ?
C37 C30 N9 C36 1.0(13) . . . . ?
C37 C30 N9 B2 -176.7(10) . . . . ?
C38 C36 N9 C30 -1.6(13) . . . . ?
C38 C36 N9 B2 176.1(10) . . . . ?
C39 C36 C38 C37 -179.1(12) . . . . ?
C39 C36 C38 Br2 5.2(19) . . . . ?
C39 C36 N9 C30 179.1(10) . . . . ?
C39 C36 N9 B2 -3.3(18) . . . . ?
C40 C33 C34 C35 -178.0(12) . . . . ?
C40 C33 C34 Br4 2.5(19) . . . . ?
C40 C33 N10 C32 178.5(10) . . . . ?
C42 C37 C38 C36 -179.2(11) . . . . ?
C42 C37 C38 Br2 -3.8(18) . . . . ?
B1 N3 N4 C8 -10.9(15) . . . . ?
Br1 C11 C12 C19 -4.1(19) . . . . ?
Br1 C11 C12 N2 177.8(8) . . . . ?
F1 B1 N2 C9 101.9(15) . . . . ?
F1 B1 N2 C12 -71.4(16) . . . . ?
F1 B1 N3 C14 68.0(13) . . . . ?
F1 B1 N3 N4 -103.3(13) . . . . ?
F2 B1 N2 C9 -124.8(13) . . . . ?
F2 B1 N2 C12 61.8(16) . . . . ?
F2 B1 N3 C14 -54.7(13) . . . . ?
F2 B1 N3 N4 134.0(11) . . . . ?
F4 B2 N8 C31 -56.8(14) . . . . ?
F4 B2 N8 N7 121.1(12) . . . . ?
F4 B2 N9 C30 -119.4(14) . . . . ?
F4 B2 N9 C36 63.4(17) . . . . ?
F5 B2 N8 C31 60.6(13) . . . . ?
F5 B2 N8 N7 -121.5(11) . . . . ?
F5 B2 N9 C30 116.2(13) . . . . ?
F5 B2 N9 C36 -61.0(16) . . . . ?
N1 C4 C5 C1 -0.9(18) . . . . ?
N2 C9 C10 C11 -0.2(13) . . . . ?
N2 C9 C10 C13 177.1(11) . . . . ?
N2 B1 N3 C14 -171.9(9) . . . . ?
N2 B1 N3 N4 16.7(14) . . . . ?
N3 C14 C15 C16 177.7(11) . . . . ?
N3 C14 C15 N5 -2(2) . . . . ?
N3 B1 N2 C9 -13.7(14) . . . . ?
N3 B1 N2 C12 172.9(10) . . . . ?
N4 C8 C9 C10 -175.8(12) . . . . ?
N4 C8 C9 N2 3.6(18) . . . . ?
N5 C15 C16 C17 1.2(13) . . . . ?
N5 C15 C16 C20 178.8(10) . . . . ?
N6 C25 C26 C22 -1(2) . . . . ?
N7 C29 C30 C37 174.3(12) . . . . ?
N7 C29 C30 N9 -2.0(18) . . . . ?
N8 C31 C32 C35 -177.2(11) . . . . ?
N8 C31 C32 N10 2.4(19) . . . . ?
N8 B2 N9 C30 1.8(15) . . . . ?
N8 B2 N9 C36 -175.4(10) . . . . ?
N9 C30 C37 C38 0.0(13) . . . . ?
N9 C30 C37 C42 178.1(11) . . . . ?
N9 C36 C38 C37 1.6(14) . . . . ?
N9 C36 C38 Br2 -174.0(8) . . . . ?
N9 B2 N8 C31 178.8(9) . . . . ?
N9 B2 N8 N7 -3.3(14) . . . . ?
N10 C32 C35 C34 0.1(13) . . . . ?
N10 C32 C35 C41 -179.7(11) . . . . ?
N10 C33 C34 C35 -1.6(14) . . . . ?
N10 C33 C34 Br4 178.8(11) . . . . ?
Br3 C17 C18 C21 8.2(17) . . . . ?
Br3 C17 C18 N5 -174.4(8) . . . . ?
Br4 C34 C35 C32 -179.7(16) . . . . ?
Br4 C34 C35 C41 0(3) . . . . ?
